data_1528343
loop_
_publ_author_name
'Beck, H.P.'
'Douiheche, M.'
'Haberkorn, R.'
'Kohlmann, H.'

_publ_section_title
;
 Synthesis and characterisation of chloro-vanadato-apatites M5 (V O4)3 Cl
 (M = Ca, Sr, Ba)
;
_journal_name_full 'Solid State Sciences'
_journal_page_first 64
_journal_page_last 70
_journal_volume 8
_journal_year 2006
_chemical_formula_sum 'Cl O12 Sr5 V3'
_chemical_name_systematic 'Sr5 (V O4)3 Cl'
_space_group_IT_number 176
_symmetry_space_group_name_Hall '-P 6c'
_symmetry_space_group_name_H-M 'P 63/m'
_cell_angle_alpha 90
_cell_angle_beta 90
_cell_angle_gamma 120
_cell_formula_units_Z 2
_cell_length_a 10.2073
_cell_length_b 10.2073
_cell_length_c 7.3067
_cell_volume 659.286
_citation_journal_id_ASTM SSSCFJ
_cod_data_source_file Beck_SSSCFJ_2006_693.cif
_cod_data_source_block Cl1O12Sr5V3
_cod_original_cell_volume 659.2858
_cod_original_formula_sum 'Cl1 O12 Sr5 V3'
_cod_database_code 1528343

loop_
_symmetry_equiv_pos_as_xyz
x,y,z
x-y,x,z+1/2
-y,x-y,z
-x,-y,z+1/2
-x+y,-x,z
y,-x+y,z+1/2
-x,-y,-z
-x+y,-x,-z-1/2
y,-x+y,-z
x,y,-z-1/2
x-y,x,-z
-y,x-y,-z-1/2

loop_
_atom_site_label
_atom_site_type_symbol
_atom_site_fract_x
_atom_site_fract_y
_atom_site_fract_z
_atom_site_occupancy
_atom_site_U_iso_or_equiv
O2 O-2 0.5984 0.4719 0.25 1 0.0
O3 O-2 0.3468 0.2534 0.0711 1 0.0
Cl1 Cl-1 0 0 0 1 0.0
V1 V+5 0.406 0.3744 0.25 1 0.0
Sr2 Sr+2 0.2497 0.997 0.25 1 0.0
O1 O-2 0.3284 0.4927 0.25 1 0.0
Sr1 Sr+2 0.3333 0.6667 0.9995 1 0.0
